data_2002998
loop_
_publ_author_name
'Herbst-Irmer, Regine'
'Sheldrick, George M. '

_publ_section_title
;
 Refinement of Twinned Structures with <i>SHELXL</i>97
;
_journal_issue 4
_journal_name_full 'Acta Crystallographica Section B'
_journal_page_first 443
_journal_page_last 449
_journal_paper_doi 10.1107/S0108768197018454
_journal_volume 54
_journal_year 1998
_chemical_formula_sum 'C57 H52 Cl O2 Os P3'
_chemical_formula_weight 1087.55
_chemical_name_systematic
;
 ?
;
_space_group_IT_number 144
_symmetry_cell_setting trigonal
_symmetry_space_group_name_Hall 'P 31'
_symmetry_space_group_name_H-M 'P 31'
_audit_creation_method SHELXL-97
_cell_angle_alpha 90.00
_cell_angle_beta 90.00
_cell_angle_gamma 120.00
_cell_formula_units_Z 3
_cell_length_a 12.623(2)
_cell_length_b 12.623(2)
_cell_length_c 26.325(5)
_cell_measurement_reflns_used 25
_cell_measurement_temperature 293(2)
_cell_measurement_theta_max 15
_cell_measurement_theta_min 10
_cell_volume 3632.7(11)
_computing_cell_refinement 'R3m system software'
_computing_data_collection 'R3m operating manual'
_computing_data_reduction 'R3m system software'
_computing_molecular_graphics 'Siemens SHELXTL-Plus'
_computing_publication_material 'SHELXL-97 (Sheldrick, 1997)'
_computing_structure_refinement 'SHELXL-97 (Sheldrick, 1997)'
_computing_structure_solution 'SHELXS-97 (Sheldrick, 1990)'
_diffrn_ambient_temperature 293(2)
_diffrn_measured_fraction_theta_full 1.000
_diffrn_measured_fraction_theta_max 1.000
_diffrn_measurement_device_type 'Siemens R3m'
_diffrn_measurement_method 'omega-2 theta'
_diffrn_radiation_monochromator graphite
_diffrn_radiation_source 'fine-focus sealed tube'
_diffrn_radiation_type MoK\a
_diffrn_radiation_wavelength .71073
_diffrn_reflns_av_R_equivalents .0671
_diffrn_reflns_av_sigmaI/netI .0806
_diffrn_reflns_limit_h_max 15
_diffrn_reflns_limit_h_min 0
_diffrn_reflns_limit_k_max 13
_diffrn_reflns_limit_k_min -15
_diffrn_reflns_limit_l_max 31
_diffrn_reflns_limit_l_min 0
_diffrn_reflns_number 6576
_diffrn_reflns_theta_full 25.05
_diffrn_reflns_theta_max 25.05
_diffrn_reflns_theta_min 2.02
_diffrn_standards_decay_% 0
_diffrn_standards_interval_count 200
_diffrn_standards_number 3
_exptl_absorpt_coefficient_mu 2.829
_exptl_absorpt_correction_T_max .6015
_exptl_absorpt_correction_T_min .4840
_exptl_absorpt_correction_type gaussian
_exptl_crystal_colour 'not recorded'
_exptl_crystal_density_diffrn 1.491
_exptl_crystal_density_method 'not measured'
_exptl_crystal_description blocks
_exptl_crystal_F_000 1644
_exptl_crystal_size_max .30
_exptl_crystal_size_mid .20
_exptl_crystal_size_min .20
_refine_diff_density_max 1.190
_refine_diff_density_min -.977
_refine_ls_abs_structure_details 'Flack H D (1983), Acta Cryst. A39, 876-881'
_refine_ls_abs_structure_Flack .026(13)
_refine_ls_extinction_coef .00083(11)
_refine_ls_extinction_method SHELXL
_refine_ls_goodness_of_fit_ref 1.067
_refine_ls_hydrogen_treatment mixed
_refine_ls_matrix_type full
_refine_ls_number_parameters 606
_refine_ls_number_reflns 4384
_refine_ls_number_restraints 1354
_refine_ls_restrained_S_all .946
_refine_ls_R_factor_all .0589
_refine_ls_R_factor_gt .0462
_refine_ls_shift/su_max .001
_refine_ls_shift/su_mean .000
_refine_ls_structure_factor_coef Fsqd
_refine_ls_weighting_details 'w=1/[\s^2^(Fo^2^)+(0.0358P)^2^+8.2393P] where P=(Fo^2^+2Fc^2^)/3'
_refine_ls_weighting_scheme calc
_refine_ls_wR_factor_ref .1019
_reflns_number_gt 3802
_reflns_number_total 4384
_reflns_threshold_expression >2sigma(I)
_cod_data_source_file jz0004.cif
_cod_data_source_block melling
_cod_depositor_comments
;
The following automatic conversions were performed:
'_exptl_absorpt_correction_type' value 'Gaussian' changed to 'gaussian'
according to '/home/saulius/struct/CIF-dictionaries/cif_core.dic'
dictionary named 'cif_core.dic' version 2.4.1 from 2010-06-29.

Automatic conversion script
Id: cif_fix_enum 1527 2010-12-29 10:47:43Z saulius 

The following automatic conversions were performed:

'_exptl_absorpt_correction_type' value 'Gaussian' changed to
'gaussian' according to
/home/saulius/struct/CIF-dictionaries/cif_core.dic dictionary named
'cif_core.dic' version 2.4.1 from 2010-06-29.

Automatic conversion script
Id: cif_fix_values 1715 2011-07-08 13:25:40Z adriana 

The following automatic conversions were performed:

'_refine_ls_weighting_scheme' value 'calc
w=1/[\s^2^(Fo^2^)+(0.0358P)^2^+8.2393P] where P=(Fo^2^+2Fc^2^)/3' was
changed to 'calc'. New tag '_refine_ls_weighting_details' was
created. The value of the new tag was set to
'w=1/[\s^2^(Fo^2^)+(0.0358P)^2^+8.2393P] where P=(Fo^2^+2Fc^2^)/3'.

Automatic conversion script
Id: cif_fix_values 3143 2015-03-26 13:38:13Z robertas 
;
_cod_database_code 2002998

loop_
_symmetry_equiv_pos_as_xyz
'x, y, z'
'-y, x-y, z+1/3'
'-x+y, -x, z+2/3'

loop_
_atom_site_label
_atom_site_fract_x
_atom_site_fract_y
_atom_site_fract_z
_atom_site_U_iso_or_equiv
_atom_site_adp_type
_atom_site_calc_flag
_atom_site_refinement_flags
_atom_site_occupancy
_atom_site_disorder_assembly
_atom_site_disorder_group
_atom_site_type_symbol
Os1 .11632(6) .37628(6) .50058(6) .03443(14) Uani d . 1 . . Os
Cl1 .2110(4) .3740(4) .41885(18) .0529(11) Uani d . 1 . . Cl
C1 .0602(17) .3737(13) .5653(10) .057(6) Uani d . 1 . . C
O1 .0255(17) .3792(13) .6018(5) .078(5) Uani d . 1 . . O
P1 .0545(4) .1643(4) .50377(18) .0370(11) Uani d . 1 . . P
C111 .1869(13) .1407(13) .5220(5) .041(3) Uani d DU 1 . . C
C112 .2989(13) .2105(14) .4985(6) .060(5) Uani d DU 1 . . C
H112 .3088 .2681 .4742 .072 Uiso calc R 1 . . H
C113 .3954(14) .1945(15) .5113(7) .073(5) Uani d DU 1 . . C
H113 .4703 .2407 .4950 .087 Uiso calc R 1 . . H
C114 .3829(15) .1124(17) .5472(7) .071(5) Uani d DU 1 . . C
H114 .4499 .1049 .5565 .085 Uiso calc R 1 . . H
C115 .2729(15) .0410(15) .5695(6) .070(5) Uani d DU 1 . . C
H115 .2632 -.0186 .5928 .085 Uiso calc R 1 . . H
C116 .1750(14) .0566(16) .5576(7) .063(5) Uani d DU 1 . . C
H116 .1004 .0096 .5740 .076 Uiso calc R 1 . . H
C121 -.0016(12) .0704(11) .4475(5) .035(3) Uani d DU 1 . . C
C122 -.0743(13) .0898(14) .4141(5) .050(4) Uani d DU 1 . . C
H122 -.0861 .1561 .4192 .060 Uiso calc R 1 . . H
C123 -.1299(15) .0134(15) .3735(6) .066(5) Uani d DU 1 . . C
H123 -.1789 .0280 .3515 .079 Uiso calc R 1 . . H
C124 -.1129(17) -.0829(15) .3658(6) .069(5) Uani d DU 1 . . C
H124 -.1499 -.1340 .3381 .083 Uiso calc R 1 . . H
C125 -.0429(17) -.1060(14) .3977(6) .068(5) Uani d DU 1 . . C
H125 -.0320 -.1727 .3922 .081 Uiso calc R 1 . . H
C126 .0121(15) -.0294(13) .4385(6) .047(4) Uani d DU 1 . . C
H126 .0599 -.0456 .4605 .057 Uiso calc R 1 . . H
C131 -.0562(14) .0672(13) .5510(5) .046(4) Uani d DU 1 . . C
C132 -.1552(14) -.0443(13) .5394(5) .052(4) Uani d DU 1 . . C
H132 -.1685 -.0695 .5056 .063 Uiso calc R 1 . . H
C133 -.2360(15) -.1209(15) .5758(6) .074(5) Uani d DU 1 . . C
H133 -.3018 -.1964 .5666 .089 Uiso calc R 1 . . H
C134 -.2179(16) -.0844(15) .6250(6) .066(5) Uani d DU 1 . . C
H134 -.2711 -.1351 .6500 .079 Uiso calc R 1 . . H
C135 -.1220(15) .0263(16) .6375(6) .065(5) Uani d DU 1 . . C
H135 -.1127 .0533 .6710 .079 Uiso calc R 1 . . H
C136 -.0388(14) .0990(14) .6018(5) .050(4) Uani d DU 1 . . C
H136 .0306 .1709 .6119 .060 Uiso calc R 1 . . H
P2 -.0598(4) .3876(4) .46636(16) .0435(10) Uani d . 1 . . P
C211 -.0653(17) .4413(18) .4023(5) .055(4) Uani d DU 1 . . C
C212 -.1281(16) .5015(17) .3908(6) .075(5) Uani d DU 1 . . C
H212 -.1697 .5165 .4164 .090 Uiso calc R 1 . . H
C213 -.130(2) .539(2) .3426(7) .093(7) Uani d DU 1 . . C
H213 -.1742 .5780 .3353 .112 Uiso calc R 1 . . H
C214 -.068(2) .520(2) .3051(7) .100(7) Uani d DU 1 . . C
H214 -.0630 .5523 .2729 .120 Uiso calc R 1 . . H
C215 -.0126(19) .4539(19) .3144(5) .087(6) Uani d DU 1 . . C
H215 .0212 .4320 .2879 .105 Uiso calc R 1 . . H
C216 -.0066(15) .4192(17) .3632(5) .069(5) Uani d DU 1 . . C
H216 .0377 .3800 .3699 .082 Uiso calc R 1 . . H
C221 -.2046(15) .2434(18) .4663(9) .095(7) Uani d DU 1 . . C
C222 -.2356(15) .1721(16) .5090(9) .094(7) Uani d DU 1 . . C
H222 -.1804 .1982 .5358 .113 Uiso calc R 1 . . H
C223 -.3430(17) .0649(15) .5141(9) .114(8) Uani d DU 1 . . C
H223 -.3605 .0189 .5437 .137 Uiso calc R 1 . . H
C224 -.4242(19) .027(2) .4748(10) .158(12) Uani d DU 1 . . C
H224 -.4991 -.0452 .4777 .189 Uiso calc R 1 . . H
C225 -.3960(17) .0932(19) .4314(10) .134(9) Uani d DU 1 . . C
H225 -.4483 .0627 .4037 .161 Uiso calc R 1 . . H
C226 -.2907(16) .2056(17) .4279(9) .115(8) Uani d DU 1 . . C
H226 -.2777 .2555 .3999 .137 Uiso calc R 1 . . H
C231 -.0908(17) .4881(16) .5073(6) .049(4) Uani d DU 1 . . C
C232 -.1647(16) .4473(16) .5492(6) .074(5) Uani d DU 1 . . C
H232 -.2056 .3640 .5565 .089 Uiso calc R 1 . . H
C233 -.181(2) .5239(19) .5809(6) .088(6) Uani d DU 1 . . C
H233 -.2298 .4929 .6096 .105 Uiso calc R 1 . . H
C234 -.125(2) .6453(18) .5704(8) .093(7) Uani d DU 1 . . C
H234 -.1380 .6978 .5910 .111 Uiso calc R 1 . . H
C235 -.051(2) .6882(15) .5291(7) .075(6) Uani d DU 1 . . C
H235 -.0139 .7709 .5211 .090 Uiso calc R 1 . . H
C236 -.031(2) .6123(17) .4994(6) .075(7) Uani d DU 1 . . C
H236 .0254 .6454 .4730 .090 Uiso calc R 1 . . H
P3 .2650(4) .5875(4) .50199(18) .0364(11) Uani d . 1 . . P
C311 .2538(14) .6947(12) .4595(5) .040(4) Uani d DU 1 . . C
C312 .2614(12) .8030(11) .4748(5) .044(4) Uani d DU 1 . . C
H312 .2717 .8239 .5090 .053 Uiso calc R 1 . . H
C313 .2539(16) .8798(14) .4404(5) .057(3) Uani d DU 1 . . C
H313 .2591 .9519 .4519 .068 Uiso calc R 1 . . H
C314 .2391(16) .8549(13) .3902(5) .058(4) Uani d DU 1 . . C
H314 .2348 .9085 .3672 .069 Uiso calc R 1 . . H
C315 .2306(18) .7480(15) .3746(6) .064(5) Uani d DU 1 . . C
H315 .2204 .7286 .3402 .076 Uiso calc R 1 . . H
C316 .2367(16) .6683(14) .4083(5) .049(4) Uani d DU 1 . . C
H316 .2292 .5954 .3965 .058 Uiso calc R 1 . . H
C321 .4170(11) .6137(11) .4868(5) .040(4) Uani d DU 1 . . C
C322 .4962(12) .7076(12) .4566(5) .048(4) Uani d DU 1 . . C
H322 .4703 .7568 .4411 .058 Uiso calc R 1 . . H
C323 .6130(13) .7310(16) .4486(5) .065(4) Uani d DU 1 . . C
H323 .6660 .7971 .4285 .078 Uiso calc R 1 . . H
C324 .6523(15) .6587(17) .4697(7) .071(5) Uani d DU 1 . . C
H324 .7303 .6720 .4628 .085 Uiso calc R 1 . . H
C325 .5759(15) .5664(18) .5013(8) .078(6) Uani d DU 1 . . C
H325 .6038 .5196 .5175 .093 Uiso calc R 1 . . H
C326 .4578(13) .5414(15) .5095(7) .057(5) Uani d DU 1 . . C
H326 .4057 .4762 .5302 .069 Uiso calc R 1 . . H
C331 .2897(12) .6645(13) .5641(5) .045(4) Uani d DU 1 . . C
C332 .4051(14) .7358(14) .5831(6) .060(4) Uani d DU 1 . . C
H332 .4724 .7421 .5659 .072 Uiso calc R 1 . . H
C333 .4210(16) .7983(16) .6281(6) .072(6) Uani d DU 1 . . C
H333 .4993 .8479 .6410 .086 Uiso calc R 1 . . H
C334 .3224(16) .7876(18) .6536(6) .075(5) Uani d DU 1 . . C
H334 .3335 .8261 .6848 .090 Uiso calc R 1 . . H
C335 .2085(16) .7216(17) .6341(6) .069(5) Uani d DU 1 . . C
H335 .1419 .7173 .6511 .082 Uiso calc R 1 . . H
C336 .1926(14) .6611(16) .5890(6) .054(4) Uani d DU 1 . . C
H336 .1146 .6170 .5750 .064 Uiso calc R 1 . . H
C1S .772(5) .558(5) .036(2) .074(14) Uani d PDU .50 A 1 C
H1S1 .7738 .5942 .0680 .112 Uiso calc PR .50 A 1 H
H1S2 .6908 .4911 .0295 .112 Uiso calc PR .50 A 1 H
H1S3 .7927 .6188 .0094 .112 Uiso calc PR .50 A 1 H
C2S .874(5) .507(6) .035(2) .118(13) Uani d PDU .50 A 1 C
H2S1 .9542 .5751 .0432 .142 Uiso calc PR .50 A 1 H
H2S2 .8514 .4463 .0617 .142 Uiso calc PR .50 A 1 H
O3S .880(3) .452(3) -.0149(18) .165(19) Uani d PDU .50 A 1 O
H3S .8127 .3927 -.0212 .248 Uiso calc PR .50 A 1 H
C1'S .900(5) .456(5) .044(3) .106(14) Uani d PDU .50 B 2 C
H1'1 .9464 .4704 .0746 .160 Uiso calc PR .50 B 2 H
H1'2 .9537 .4794 .0151 .160 Uiso calc PR .50 B 2 H
H1'3 .8392 .3714 .0415 .160 Uiso calc PR .50 B 2 H
C2'S .831(5) .541(5) .0450(18) .097(11) Uani d PDU .50 B 2 C
H2'1 .7795 .5192 .0750 .117 Uiso calc PR .50 B 2 H
H2'2 .8932 .6265 .0483 .117 Uiso calc PR .50 B 2 H
O3'S .753(3) .528(3) -.0007(17) .127(17) Uani d PDU .50 B 2 O
H3'S .6831 .4730 .0043 .190 Uiso calc PR .50 B 2 H

loop_
_atom_site_aniso_label
_atom_site_aniso_U_11
_atom_site_aniso_U_22
_atom_site_aniso_U_33
_atom_site_aniso_U_12
_atom_site_aniso_U_13
_atom_site_aniso_U_23
Os1 .0294(4) .0331(4) .0393(2) .0145(4) .0016(4) -.0003(4)
Cl1 .048(2) .050(3) .058(3) .023(2) -.001(2) -.003(2)
C1 .053(11) .007(8) .103(18) .008(8) -.024(11) -.002(9)
O1 .121(15) .054(9) .054(9) .041(10) .020(9) -.004(7)
P1 .035(2) .037(3) .038(3) .018(2) .003(2) -.0007(19)
C111 .045(8) .045(9) .036(8) .025(8) -.007(7) -.010(6)
C112 .036(9) .057(12) .094(14) .028(9) .006(9) .003(9)
C113 .047(9) .076(13) .103(15) .037(10) -.003(9) -.007(9)
C114 .079(10) .104(14) .074(12) .079(11) -.007(9) -.020(9)
C115 .091(12) .096(14) .065(11) .077(11) -.001(10) -.003(8)
C116 .065(10) .076(12) .066(12) .049(10) .000(9) .014(8)
C121 .037(9) .028(7) .040(8) .017(7) .006(6) .009(6)
C122 .047(10) .056(10) .050(10) .028(8) -.005(8) .002(7)
C123 .055(11) .061(11) .055(10) .007(9) -.005(8) -.001(9)
C124 .058(12) .054(10) .052(10) -.003(9) .016(8) -.008(8)
C125 .090(14) .029(9) .066(11) .015(9) .027(9) .002(7)
C126 .051(10) .039(9) .056(10) .025(8) .009(8) .010(7)
C131 .053(10) .044(8) .057(8) .037(7) .020(8) .013(7)
C132 .071(11) .051(9) .044(8) .036(7) .007(7) .011(7)
C133 .054(11) .076(11) .075(9) .020(9) .011(10) .027(8)
C134 .052(10) .095(12) .060(8) .044(8) .019(9) .047(9)
C135 .054(10) .107(13) .055(9) .055(8) .018(8) .010(8)
C136 .053(10) .058(9) .053(8) .039(7) .009(7) .005(7)
P2 .029(2) .043(3) .055(2) .015(2) .005(2) -.001(2)
C211 .055(11) .073(12) .052(8) .043(8) -.008(9) -.002(10)
C212 .075(13) .116(16) .064(9) .071(11) -.039(10) -.015(11)
C213 .108(17) .140(19) .069(11) .091(14) -.030(12) -.001(13)
C214 .086(16) .16(2) .078(11) .078(15) -.026(11) -.008(13)
C215 .091(15) .145(19) .047(7) .074(13) -.023(10) -.028(9)
C216 .062(11) .095(13) .054(8) .043(10) -.013(8) -.019(9)
C221 .030(10) .076(15) .18(2) .030(9) -.002(10) -.019(12)
C222 .030(9) .032(10) .22(2) .017(7) .022(11) -.006(11)
C223 .042(10) .019(9) .28(2) .014(7) .008(13) -.024(12)
C224 .043(13) .070(16) .31(3) -.009(12) -.012(15) -.024(15)
C225 .030(11) .070(15) .29(3) .013(9) -.018(15) -.042(15)
C226 .030(10) .062(13) .24(2) .014(8) -.031(12) -.042(13)
C231 .061(11) .062(9) .047(9) .049(10) -.009(8) -.021(8)
C232 .118(16) .080(11) .053(11) .071(12) .007(9) .005(9)
C233 .129(18) .117(13) .066(12) .098(14) .033(12) .012(11)
C234 .124(19) .103(12) .096(15) .090(15) .013(12) -.020(13)
C235 .112(16) .053(10) .080(13) .055(11) -.015(10) -.013(9)
C236 .106(16) .075(10) .034(10) .037(11) .005(9) -.026(9)
P3 .032(3) .028(2) .046(3) .012(2) -.001(2) -.0026(19)
C311 .042(9) .030(7) .048(7) .017(7) .001(8) -.001(7)
C312 .035(8) .046(8) .048(8) .018(8) .002(7) -.007(6)
C313 .059(10) .040(9) .075(8) .028(9) .012(10) .005(8)
C314 .047(10) .050(9) .069(8) .019(9) -.009(10) .016(7)
C315 .068(12) .069(11) .054(9) .034(10) -.014(10) -.002(7)
C316 .058(11) .053(9) .041(8) .032(9) .005(8) -.002(7)
C321 .026(7) .032(8) .052(10) .007(6) .007(6) .009(7)
C322 .035(7) .065(10) .019(7) .006(8) -.005(6) .008(6)
C323 .040(8) .070(11) .062(9) .010(9) .019(9) .010(9)
C324 .043(10) .085(13) .080(13) .029(9) .005(9) -.014(9)
C325 .035(8) .072(13) .126(15) .027(8) -.014(9) .011(10)
C326 .040(9) .059(11) .075(13) .027(9) -.007(9) .003(9)
C331 .058(9) .035(9) .030(8) .014(7) .003(6) .000(6)
C332 .058(8) .057(11) .054(10) .020(8) -.005(9) -.011(9)
C333 .076(10) .064(12) .066(12) .028(11) -.015(9) -.023(9)
C334 .097(12) .075(13) .053(11) .043(12) .000(9) -.011(9)
C335 .084(10) .072(12) .045(10) .036(10) .015(9) -.002(8)
C336 .063(9) .061(11) .043(9) .035(9) .005(8) .006(8)
C1S .05(3) .08(3) .11(4) .03(2) .02(3) .00(3)
C2S .06(2) .12(3) .18(3) .061(18) .01(2) -.07(2)
O3S .055(19) .08(2) .27(4) -.033(16) .09(2) -.12(3)
C1'S .06(3) .06(3) .20(4) .025(17) -.02(3) .04(3)
C2'S .04(2) .13(3) .14(3) .053(17) -.05(2) -.03(2)
O3'S .07(2) .09(2) .16(3) -.004(17) -.06(2) .08(2)

loop_
_atom_type_symbol
_atom_type_description
_atom_type_scat_dispersion_real
_atom_type_scat_dispersion_imag
_atom_type_scat_source
C C .0033 .0016 'International Tables Vol C Tables 4.2.6.8 and 6.1.1.4'
H H .0000 .0000 'International Tables Vol C Tables 4.2.6.8 and 6.1.1.4'
O O .0106 .0060 'International Tables Vol C Tables 4.2.6.8 and 6.1.1.4'
P P .1023 .0942 'International Tables Vol C Tables 4.2.6.8 and 6.1.1.4'
Cl Cl .1484 .1585 'International Tables Vol C Tables 4.2.6.8 and 6.1.1.4'
Os Os -1.2165 7.6030 'International Tables Vol C Tables 4.2.6.8 and 6.1.1.4'

loop_
_geom_angle_atom_site_label_1
_geom_angle_atom_site_label_2
_geom_angle_atom_site_label_3
_geom_angle
C1 Os1 P3 95.0(5)
C1 Os1 P1 92.3(5)
P3 Os1 P1 153.07(14)
C1 Os1 P2 89.4(6)
P3 Os1 P2 99.79(16)
P1 Os1 P2 106.19(16)
C1 Os1 Cl1 172.6(6)
P3 Os1 Cl1 84.91(16)
P1 Os1 Cl1 84.62(16)
P2 Os1 Cl1 97.92(15)
O1 C1 Os1 174.2(18)
C121 P1 C131 101.7(7)
C121 P1 C111 101.1(6)
C131 P1 C111 99.4(7)
C121 P1 Os1 120.5(4)
C131 P1 Os1 119.5(5)
C111 P1 Os1 111.4(5)
C116 C111 C112 118.7(12)
C116 C111 P1 122.1(10)
C112 C111 P1 119.2(10)
C113 C112 C111 119.9(13)
C114 C113 C112 120.7(14)
C113 C114 C115 120.1(14)
C114 C115 C116 120.0(13)
C111 C116 C115 120.5(13)
C126 C121 C122 117.0(12)
C126 C121 P1 123.6(10)
C122 C121 P1 119.0(10)
C123 C122 C121 121.6(13)
C124 C123 C122 119.5(13)
C123 C124 C125 120.9(14)
C124 C125 C126 119.2(13)
C121 C126 C125 121.7(13)
C132 C131 C136 116.4(12)
C132 C131 P1 122.7(11)
C136 C131 P1 120.7(11)
C131 C132 C133 122.6(13)
C134 C133 C132 119.1(13)
C135 C134 C133 119.7(13)
C134 C135 C136 121.1(13)
C135 C136 C131 120.9(13)
C221 P2 C211 99.4(10)
C221 P2 C231 103.6(10)
C211 P2 C231 102.8(7)
C221 P2 Os1 115.2(7)
C211 P2 Os1 124.0(5)
C231 P2 Os1 109.4(6)
C216 C211 C212 117.6(13)
C216 C211 P2 119.3(10)
C212 C211 P2 123.1(11)
C213 C212 C211 120.9(14)
C214 C213 C212 120.3(14)
C215 C214 C213 120.1(15)
C214 C215 C216 119.8(14)
C215 C216 C211 121.0(13)
C222 C221 C226 117.1(15)
C222 C221 P2 118.0(13)
C226 C221 P2 124.6(15)
C223 C222 C221 123.4(16)
C222 C223 C224 118.3(15)
C225 C224 C223 120.1(16)
C224 C225 C226 121.0(16)
C225 C226 C221 119.5(15)
C232 C231 C236 115.7(13)
C232 C231 P2 123.4(12)
C236 C231 P2 120.7(12)
C233 C232 C231 122.7(14)
C234 C233 C232 119.9(14)
C233 C234 C235 118.5(14)
C234 C235 C236 121.1(14)
C235 C236 C231 121.8(14)
C311 P3 C321 101.4(7)
C311 P3 C331 102.0(7)
C321 P3 C331 102.3(7)
C311 P3 Os1 121.1(5)
C321 P3 Os1 111.7(5)
C331 P3 Os1 115.8(5)
C316 C311 C312 116.7(12)
C316 C311 P3 118.9(9)
C312 C311 P3 124.5(10)
C313 C312 C311 121.0(12)
C314 C313 C312 122.4(13)
C313 C314 C315 117.4(13)
C314 C315 C316 121.7(13)
C315 C316 C311 120.9(12)
C322 C321 C326 118.2(12)
C322 C321 P3 122.3(10)
C326 C321 P3 119.4(9)
C321 C322 C323 121.4(12)
C324 C323 C322 120.6(13)
C323 C324 C325 118.9(13)
C324 C325 C326 121.0(13)
C325 C326 C321 119.7(13)
C332 C331 C336 119.1(12)
C332 C331 P3 121.0(10)
C336 C331 P3 119.5(10)
C331 C332 C333 119.5(13)
C334 C333 C332 120.1(13)
C335 C334 C333 120.9(14)
C334 C335 C336 119.1(14)
C331 C336 C335 121.1(13)
O3S C2S C1S 114(4)
O3'S C2'S C1'S 116(4)

loop_
_geom_bond_atom_site_label_1
_geom_bond_atom_site_label_2
_geom_bond_distance
Os1 C1 1.84(3)
Os1 P3 2.372(5)
Os1 P1 2.385(5)
Os1 P2 2.468(5)
Os1 Cl1 2.468(5)
C1 O1 1.07(2)
P1 C121 1.807(14)
P1 C131 1.813(14)
P1 C111 1.899(14)
C111 C116 1.368(12)
C111 C112 1.382(12)
C112 C113 1.372(12)
C113 C114 1.352(13)
C114 C115 1.354(13)
C115 C116 1.381(12)
C121 C126 1.376(12)
C121 C122 1.377(12)
C122 C123 1.374(12)
C123 C124 1.352(13)
C124 C125 1.354(13)
C125 C126 1.377(12)
C131 C132 1.370(12)
C131 C136 1.384(12)
C132 C133 1.381(12)
C133 C134 1.356(12)
C134 C135 1.355(13)
C135 C136 1.365(12)
P2 C221 1.824(19)
P2 C211 1.831(15)
P2 C231 1.849(14)
C211 C216 1.377(12)
C211 C212 1.378(12)
C212 C213 1.359(13)
C213 C214 1.357(13)
C214 C215 1.348(13)
C215 C216 1.370(12)
C221 C222 1.370(13)
C221 C226 1.383(13)
C222 C223 1.361(13)
C223 C224 1.365(13)
C224 C225 1.355(13)
C225 C226 1.379(13)
C231 C232 1.369(12)
C231 C236 1.375(12)
C232 C233 1.368(12)
C233 C234 1.357(13)
C234 C235 1.358(13)
C235 C236 1.358(13)
P3 C311 1.815(14)
P3 C321 1.822(13)
P3 C331 1.847(14)
C311 C316 1.378(12)
C311 C312 1.382(12)
C312 C313 1.364(12)
C313 C314 1.348(12)
C314 C315 1.362(12)
C315 C316 1.373(12)
C321 C322 1.361(11)
C321 C326 1.388(12)
C322 C323 1.367(12)
C323 C324 1.358(13)
C324 C325 1.361(13)
C325 C326 1.377(12)
C331 C332 1.368(12)
C331 C336 1.372(12)
C332 C333 1.381(12)
C333 C334 1.359(13)
C334 C335 1.351(13)
C335 C336 1.373(12)
C1S C2S 1.70(5)
C2S O3S 1.51(4)
C1'S C2'S 1.69(5)
C2'S O3'S 1.50(4)
